data_4123132
loop_
_publ_author_name
'Yoshii, Ryousuke'
'Hirose, Amane'
'Tanaka, Kazuo'
'Chujo, Yoshiki'

_publ_section_title
;
 Functionalization of Boron Diiminates with Unique Optical Properties:
 Multicolor Tuning of Crystallization-Induced Emission and Introduction
 into the Main Chain of Conjugated Polymers.
;
_journal_name_full 'Journal of the American Chemical Society'
_journal_page_first 141218122017004
_journal_paper_doi 10.1021/ja510985v
_journal_year 2014
_chemical_formula_sum 'C27 H20 B F2 N3 O2'
_chemical_formula_weight 467.27
_chemical_name_systematic
; 
 ? 
;
_space_group_IT_number 19
_symmetry_cell_setting orthorhombic
_symmetry_space_group_name_Hall 'P 2ac 2ab'
_symmetry_space_group_name_H-M 'P 21 21 21'
_atom_sites_solution_hydrogens geom
_atom_sites_solution_primary direct
_atom_sites_solution_secondary difmap
_audit_creation_method SHELXL-97
_cell_angle_alpha 90.00
_cell_angle_beta 90.00
_cell_angle_gamma 90.00
_cell_formula_units_Z 4
_cell_length_a 7.4932(19)
_cell_length_b 14.893(4)
_cell_length_c 20.397(6)
_cell_measurement_temperature 93(2)
_cell_volume 2276.2(11)
_computing_cell_refinement PROCESS-AUTO
_computing_data_collection PROCESS-AUTO
_computing_data_reduction 'Yadokari-XG (Wakita, 2000)'
_computing_molecular_graphics 'Yadokari-XG (Wakita, 2000)'
_computing_publication_material 'Yadokari-XG (Wakita, 2000)'
_computing_structure_refinement 'SHELXL-97 (Sheldrick, 1997)'
_computing_structure_solution 'SHELXS-97 (Sheldrick, 1990)'
_diffrn_ambient_temperature 93(2)
_diffrn_measured_fraction_theta_full 0.993
_diffrn_measured_fraction_theta_max 0.993
_diffrn_radiation_monochromator graphite
_diffrn_radiation_source 'fine-focus sealed tube'
_diffrn_radiation_type MoK\a
_diffrn_radiation_wavelength 0.71075
_diffrn_reflns_av_R_equivalents 0.1382
_diffrn_reflns_av_sigmaI/netI 0.1020
_diffrn_reflns_limit_h_max 9
_diffrn_reflns_limit_h_min -9
_diffrn_reflns_limit_k_max 19
_diffrn_reflns_limit_k_min -19
_diffrn_reflns_limit_l_max 26
_diffrn_reflns_limit_l_min -26
_diffrn_reflns_number 34079
_diffrn_reflns_theta_full 27.48
_diffrn_reflns_theta_max 27.48
_diffrn_reflns_theta_min 3.04
_exptl_absorpt_coefficient_mu 0.098
_exptl_absorpt_correction_T_max 0.9903
_exptl_absorpt_correction_T_min 0.9713
_exptl_absorpt_correction_type multi-scan
_exptl_absorpt_process_details
;
    Higashi, T. (1995). Program for Absorption Correction.
    Rigaku Corporation, Tokyo, Japan.
;
_exptl_crystal_density_diffrn 1.364
_exptl_crystal_density_method 'not measured'
_exptl_crystal_F_000 968
_exptl_crystal_size_max 0.30
_exptl_crystal_size_mid 0.20
_exptl_crystal_size_min 0.10
_refine_diff_density_max 0.127
_refine_diff_density_min -0.190
_refine_diff_density_rms 0.033
_refine_ls_abs_structure_details 'Flack H D (1983), Acta Cryst. A39, 876-881'
_refine_ls_abs_structure_Flack -0.7(11)
_refine_ls_extinction_method none
_refine_ls_goodness_of_fit_ref 1.017
_refine_ls_hydrogen_treatment mixed
_refine_ls_matrix_type full
_refine_ls_number_parameters 316
_refine_ls_number_reflns 5194
_refine_ls_number_restraints 0
_refine_ls_restrained_S_all 1.017
_refine_ls_R_factor_all 0.1320
_refine_ls_R_factor_gt 0.0656
_refine_ls_shift/su_max 0.000
_refine_ls_shift/su_mean 0.000
_refine_ls_structure_factor_coef Fsqd
_refine_ls_weighting_details 'calc w=1/[\s^2^(Fo^2^)+(0.0522P)^2^+0.0000P] where P=(Fo^2^+2Fc^2^)/3'
_refine_ls_weighting_scheme calc
_refine_ls_wR_factor_gt 0.1108
_refine_ls_wR_factor_ref 0.1308
_reflns_number_gt 2975
_reflns_number_total 5194
_reflns_threshold_expression >2sigma(I)
_cod_data_source_file M-NO2.cif
_cod_data_source_block 1
_cod_original_sg_symbol_H-M P212121
_cod_database_code 4123132

loop_
_symmetry_equiv_pos_as_xyz
'x, y, z'
'-x+1/2, -y, z+1/2'
'x+1/2, -y+1/2, -z'
'-x, y+1/2, -z+1/2'

loop_
_atom_site_label
_atom_site_type_symbol
_atom_site_fract_x
_atom_site_fract_y
_atom_site_fract_z
_atom_site_U_iso_or_equiv
_atom_site_adp_type
_atom_site_occupancy
_atom_site_symmetry_multiplicity
_atom_site_calc_flag
_atom_site_refinement_flags
C1 C -0.0820(4) 0.42276(19) 0.14456(14) 0.0501(8) Uani 1 1 d .
H1 H -0.1350 0.3764 0.1192 0.060 Uiso 1 1 calc R
C2 C 0.0604(4) 0.47050(19) 0.11769(14) 0.0463(7) Uani 1 1 d .
C3 C 0.1256(4) 0.4420(2) 0.05230(15) 0.0514(8) Uani 1 1 d .
C4 C 0.1362(4) 0.5015(2) 0.00095(15) 0.0581(9) Uani 1 1 d .
H2 H 0.1088 0.5631 0.0075 0.070 Uiso 1 1 calc R
C5 C 0.1870(5) 0.4713(3) -0.06020(18) 0.0720(11) Uani 1 1 d .
H3 H 0.1937 0.5126 -0.0956 0.086 Uiso 1 1 calc R
C6 C 0.2275(5) 0.3837(3) -0.0707(2) 0.0882(14) Uani 1 1 d .
H4 H 0.2625 0.3638 -0.1130 0.106 Uiso 1 1 calc R
C7 C 0.2174(7) 0.3244(3) -0.0199(2) 0.1016(15) Uani 1 1 d .
H5 H 0.2472 0.2631 -0.0265 0.122 Uiso 1 1 calc R
C8 C 0.1636(6) 0.3537(3) 0.04142(18) 0.0854(12) Uani 1 1 d .
H6 H 0.1531 0.3118 0.0763 0.102 Uiso 1 1 calc R
C9 C -0.1499(4) 0.43990(18) 0.20667(15) 0.0446(7) Uani 1 1 d .
C10 C -0.3080(4) 0.38839(19) 0.22877(14) 0.0460(7) Uani 1 1 d .
C11 C -0.4569(4) 0.4331(2) 0.25358(15) 0.0511(8) Uani 1 1 d .
H7 H -0.4513 0.4959 0.2613 0.061 Uiso 1 1 calc R
C12 C -0.6120(4) 0.3870(2) 0.26694(16) 0.0603(9) Uani 1 1 d .
H8 H -0.7131 0.4181 0.2834 0.072 Uiso 1 1 calc R
C13 C -0.6205(5) 0.2960(2) 0.25644(17) 0.0662(10) Uani 1 1 d .
H9 H -0.7280 0.2644 0.2651 0.079 Uiso 1 1 calc R
C14 C -0.4740(5) 0.2508(2) 0.23340(19) 0.0694(11) Uani 1 1 d .
H10 H -0.4789 0.1876 0.2276 0.083 Uiso 1 1 calc R
C15 C -0.3192(4) 0.2971(2) 0.21863(16) 0.0564(8) Uani 1 1 d .
H11 H -0.2195 0.2656 0.2013 0.068 Uiso 1 1 calc R
C16 C 0.2824(4) 0.5882(2) 0.12641(13) 0.0446(7) Uani 1 1 d .
C17 C 0.2750(4) 0.6787(2) 0.11626(15) 0.0526(8) Uani 1 1 d .
H12 H 0.1652 0.7095 0.1221 0.063 Uiso 1 1 calc R
C18 C 0.4247(4) 0.7260(2) 0.09766(15) 0.0535(8) Uani 1 1 d .
H13 H 0.4201 0.7891 0.0913 0.064 Uiso 1 1 calc R
C19 C 0.5811(4) 0.6792(2) 0.08856(13) 0.0482(8) Uani 1 1 d .
C20 C 0.5910(4) 0.5892(2) 0.09775(14) 0.0523(8) Uani 1 1 d .
H14 H 0.7006 0.5585 0.0910 0.063 Uiso 1 1 calc R
C21 C 0.4412(4) 0.5424(2) 0.11699(14) 0.0502(8) Uani 1 1 d .
H15 H 0.4467 0.4793 0.1237 0.060 Uiso 1 1 calc R
C22 C -0.1184(4) 0.5106(2) 0.31256(14) 0.0461(7) Uani 1 1 d .
C23 C -0.1823(4) 0.5897(2) 0.33890(16) 0.0577(8) Uani 1 1 d .
H16 H -0.1997 0.6407 0.3116 0.069 Uiso 1 1 calc R
C24 C -0.2207(5) 0.5944(3) 0.40459(18) 0.0702(10) Uani 1 1 d .
H17 H -0.2676 0.6482 0.4226 0.084 Uiso 1 1 calc R
C25 C -0.1916(5) 0.5216(3) 0.44427(18) 0.0759(11) Uani 1 1 d .
H18 H -0.2190 0.5249 0.4897 0.091 Uiso 1 1 calc R
C26 C -0.1232(5) 0.4443(3) 0.41862(17) 0.0706(11) Uani 1 1 d .
H19 H -0.1007 0.3945 0.4466 0.085 Uiso 1 1 calc R
C27 C -0.0863(4) 0.4376(2) 0.35220(16) 0.0550(8) Uani 1 1 d .
H20 H -0.0397 0.3835 0.3343 0.066 Uiso 1 1 calc R
N1 N 0.1252(3) 0.54165(15) 0.14899(11) 0.0441(6) Uani 1 1 d .
N2 N -0.0805(3) 0.50505(15) 0.24328(11) 0.0446(6) Uani 1 1 d .
N3 N 0.7422(4) 0.7276(2) 0.06844(14) 0.0673(8) Uani 1 1 d .
O1 O 0.7426(4) 0.8083(2) 0.07284(15) 0.0987(10) Uani 1 1 d .
O2 O 0.8684(3) 0.6830(2) 0.04846(13) 0.0863(8) Uani 1 1 d .
B1 B 0.0456(5) 0.5765(2) 0.21457(18) 0.0509(9) Uani 1 1 d .
F1 F 0.1831(2) 0.59265(12) 0.25814(8) 0.0672(5) Uani 1 1 d .
F2 F -0.0472(3) 0.65525(12) 0.20344(10) 0.0735(6) Uani 1 1 d .

loop_
_atom_site_aniso_label
_atom_site_aniso_U_11
_atom_site_aniso_U_22
_atom_site_aniso_U_33
_atom_site_aniso_U_23
_atom_site_aniso_U_13
_atom_site_aniso_U_12
C1 0.0569(19) 0.0443(18) 0.0491(18) -0.0065(14) 0.0069(16) -0.0054(16)
C2 0.0453(17) 0.0440(18) 0.0498(18) 0.0015(15) 0.0034(15) 0.0053(15)
C3 0.0511(18) 0.052(2) 0.0511(19) -0.0073(16) 0.0092(16) -0.0032(15)
C4 0.058(2) 0.066(2) 0.050(2) -0.0027(17) 0.0033(17) -0.0130(18)
C5 0.068(2) 0.091(3) 0.057(2) -0.004(2) 0.005(2) -0.022(2)
C6 0.092(3) 0.107(4) 0.066(3) -0.032(3) 0.025(2) -0.025(3)
C7 0.138(4) 0.073(3) 0.093(3) -0.025(3) 0.043(3) -0.002(3)
C8 0.121(3) 0.066(3) 0.069(2) -0.010(2) 0.029(2) 0.007(2)
C9 0.0451(16) 0.0355(16) 0.0533(18) 0.0065(14) 0.0024(15) -0.0004(14)
C10 0.0479(17) 0.0409(18) 0.0491(18) 0.0016(14) -0.0010(15) -0.0009(15)
C11 0.0518(19) 0.0494(19) 0.0520(18) 0.0024(15) 0.0010(17) -0.0032(16)
C12 0.0471(19) 0.069(2) 0.064(2) -0.0001(18) 0.0018(17) -0.0023(17)
C13 0.057(2) 0.068(2) 0.074(2) 0.0050(19) 0.002(2) -0.0191(19)
C14 0.065(2) 0.051(2) 0.092(3) 0.001(2) 0.006(2) -0.0136(19)
C15 0.054(2) 0.050(2) 0.065(2) 0.0011(16) 0.0064(17) -0.0045(17)
C16 0.0467(18) 0.0490(19) 0.0381(16) 0.0057(14) -0.0014(14) -0.0020(15)
C17 0.0440(19) 0.054(2) 0.0600(19) 0.0032(17) 0.0046(16) 0.0038(15)
C18 0.054(2) 0.0476(19) 0.059(2) 0.0042(15) 0.0002(18) -0.0061(18)
C19 0.0463(19) 0.057(2) 0.0414(17) 0.0024(15) -0.0005(15) -0.0093(17)
C20 0.0424(19) 0.065(2) 0.0491(18) 0.0009(16) 0.0034(15) 0.0062(17)
C21 0.0495(19) 0.0513(19) 0.0497(18) 0.0028(15) -0.0020(16) 0.0061(17)
C22 0.0407(17) 0.0511(19) 0.0463(17) 0.0012(15) 0.0012(14) -0.0023(15)
C23 0.058(2) 0.060(2) 0.056(2) -0.0012(17) 0.0072(16) 0.0003(18)
C24 0.076(3) 0.073(3) 0.061(2) -0.014(2) 0.010(2) 0.003(2)
C25 0.068(2) 0.107(3) 0.053(2) -0.007(2) 0.014(2) -0.004(2)
C26 0.061(2) 0.096(3) 0.054(2) 0.022(2) 0.0010(19) -0.009(2)
C27 0.0505(19) 0.054(2) 0.061(2) 0.0083(16) 0.0026(17) -0.0020(16)
N1 0.0482(15) 0.0396(14) 0.0446(14) 0.0028(11) 0.0028(12) -0.0033(12)
N2 0.0468(13) 0.0449(14) 0.0421(14) -0.0009(12) 0.0038(12) -0.0017(12)
N3 0.057(2) 0.080(2) 0.065(2) 0.0028(17) 0.0055(17) -0.0132(19)
O1 0.085(2) 0.081(2) 0.131(3) -0.0009(18) 0.0231(18) -0.0300(16)
O2 0.0536(15) 0.113(2) 0.092(2) 0.0091(17) 0.0151(15) -0.0039(16)
B1 0.053(2) 0.046(2) 0.055(2) -0.0018(17) 0.006(2) -0.0015(19)
F1 0.0663(11) 0.0806(13) 0.0547(11) -0.0124(10) 0.0067(9) -0.0250(10)
F2 0.0874(13) 0.0485(11) 0.0845(13) 0.0100(10) 0.0348(12) 0.0154(11)

loop_
_atom_type_symbol
_atom_type_description
_atom_type_scat_dispersion_real
_atom_type_scat_dispersion_imag
_atom_type_scat_source
C C 0.0033 0.0016 'International Tables Vol C Tables 4.2.6.8 and 6.1.1.4'
H H 0.0000 0.0000 'International Tables Vol C Tables 4.2.6.8 and 6.1.1.4'
O O 0.0106 0.0060 'International Tables Vol C Tables 4.2.6.8 and 6.1.1.4'
N N 0.0061 0.0033 'International Tables Vol C Tables 4.2.6.8 and 6.1.1.4'
B B 0.0013 0.0007 'International Tables Vol C Tables 4.2.6.8 and 6.1.1.4'
F F 0.0171 0.0103 'International Tables Vol C Tables 4.2.6.8 and 6.1.1.4'

loop_
_geom_angle_atom_site_label_1
_geom_angle_atom_site_label_2
_geom_angle_atom_site_label_3
_geom_angle
C9 C1 C2 123.0(3)
C9 C1 H1 118.5
C2 C1 H1 118.5
N1 C2 C1 119.8(3)
N1 C2 C3 122.6(3)
C1 C2 C3 117.4(3)
C8 C3 C4 119.0(3)
C8 C3 C2 119.4(3)
C4 C3 C2 121.4(3)
C3 C4 C5 119.7(3)
C3 C4 H2 120.1
C5 C4 H2 120.1
C6 C5 C4 121.2(4)
C6 C5 H3 119.4
C4 C5 H3 119.4
C5 C6 C7 119.4(4)
C5 C6 H4 120.3
C7 C6 H4 120.3
C6 C7 C8 119.9(4)
C6 C7 H5 120.0
C8 C7 H5 120.0
C3 C8 C7 120.8(4)
C3 C8 H6 119.6
C7 C8 H6 119.6
N2 C9 C1 120.2(3)
N2 C9 C10 121.3(3)
C1 C9 C10 118.4(3)
C15 C10 C11 118.5(3)
C15 C10 C9 120.9(3)
C11 C10 C9 120.2(2)
C12 C11 C10 120.6(3)
C12 C11 H7 119.7
C10 C11 H7 119.7
C13 C12 C11 120.0(3)
C13 C12 H8 120.0
C11 C12 H8 120.0
C14 C13 C12 120.0(3)
C14 C13 H9 120.0
C12 C13 H9 120.0
C13 C14 C15 120.1(3)
C13 C14 H10 119.9
C15 C14 H10 119.9
C10 C15 C14 120.6(3)
C10 C15 H11 119.7
C14 C15 H11 119.7
C17 C16 C21 120.0(3)
C17 C16 N1 119.4(3)
C21 C16 N1 120.6(3)
C16 C17 C18 120.9(3)
C16 C17 H12 119.5
C18 C17 H12 119.5
C19 C18 C17 118.1(3)
C19 C18 H13 120.9
C17 C18 H13 120.9
C20 C19 C18 121.9(3)
C20 C19 N3 118.7(3)
C18 C19 N3 119.4(3)
C19 C20 C21 119.7(3)
C19 C20 H14 120.2
C21 C20 H14 120.2
C20 C21 C16 119.3(3)
C20 C21 H15 120.3
C16 C21 H15 120.3
C27 C22 C23 120.4(3)
C27 C22 N2 119.6(3)
C23 C22 N2 119.9(3)
C24 C23 C22 119.8(3)
C24 C23 H16 120.1
C22 C23 H16 120.1
C25 C24 C23 120.2(4)
C25 C24 H17 119.9
C23 C24 H17 119.9
C26 C25 C24 120.1(3)
C26 C25 H18 120.0
C24 C25 H18 120.0
C25 C26 C27 120.7(3)
C25 C26 H19 119.6
C27 C26 H19 119.6
C22 C27 C26 118.8(3)
C22 C27 H20 120.6
C26 C27 H20 120.6
C2 N1 C16 121.9(2)
C2 N1 B1 122.6(2)
C16 N1 B1 115.3(2)
C9 N2 C22 121.0(2)
C9 N2 B1 122.1(2)
C22 N2 B1 117.0(2)
O1 N3 O2 124.3(3)
O1 N3 C19 118.1(3)
O2 N3 C19 117.5(3)
F1 B1 F2 109.4(3)
F1 B1 N2 109.5(3)
F2 B1 N2 109.9(3)
F1 B1 N1 109.0(3)
F2 B1 N1 109.6(3)
N2 B1 N1 109.4(3)

loop_
_geom_bond_atom_site_label_1
_geom_bond_atom_site_label_2
_geom_bond_distance
C1 C9 1.389(4)
C1 C2 1.394(4)
C1 H1 0.9500
C2 N1 1.329(4)
C2 C3 1.482(4)
C3 C8 1.364(4)
C3 C4 1.373(4)
C4 C5 1.379(4)
C4 H2 0.9500
C5 C6 1.356(5)
C5 H3 0.9500
C6 C7 1.364(5)
C6 H4 0.9500
C7 C8 1.384(5)
C7 H5 0.9500
C8 H6 0.9500
C9 N2 1.330(3)
C9 C10 1.482(4)
C10 C15 1.378(4)
C10 C11 1.394(4)
C11 C12 1.377(4)
C11 H7 0.9500
C12 C13 1.373(4)
C12 H8 0.9500
C13 C14 1.371(5)
C13 H9 0.9500
C14 C15 1.382(4)
C14 H10 0.9500
C15 H11 0.9500
C16 C17 1.365(4)
C16 C21 1.385(4)
C16 N1 1.442(4)
C17 C18 1.378(4)
C17 H12 0.9500
C18 C19 1.376(4)
C18 H13 0.9500
C19 C20 1.356(4)
C19 N3 1.465(4)
C20 C21 1.378(4)
C20 H14 0.9500
C21 H15 0.9500
C22 C27 1.377(4)
C22 C23 1.380(4)
C22 N2 1.444(4)
C23 C24 1.372(4)
C23 H16 0.9500
C24 C25 1.371(5)
C24 H17 0.9500
C25 C26 1.364(5)
C25 H18 0.9500
C26 C27 1.386(5)
C26 H19 0.9500
C27 H20 0.9500
N1 B1 1.554(4)
N2 B1 1.538(4)
N3 O1 1.206(4)
N3 O2 1.225(4)
B1 F1 1.382(4)
B1 F2 1.383(4)

loop_
_geom_torsion_atom_site_label_1
_geom_torsion_atom_site_label_2
_geom_torsion_atom_site_label_3
_geom_torsion_atom_site_label_4
_geom_torsion
C9 C1 C2 N1 -6.9(4)
C9 C1 C2 C3 176.8(3)
N1 C2 C3 C8 133.6(4)
C1 C2 C3 C8 -50.3(4)
N1 C2 C3 C4 -51.3(4)
C1 C2 C3 C4 124.8(3)
C8 C3 C4 C5 -0.8(5)
C2 C3 C4 C5 -176.0(3)
C3 C4 C5 C6 -0.2(5)
C4 C5 C6 C7 0.1(6)
C5 C6 C7 C8 1.0(7)
C4 C3 C8 C7 1.9(6)
C2 C3 C8 C7 177.2(4)
C6 C7 C8 C3 -2.0(7)
C2 C1 C9 N2 0.8(4)
C2 C1 C9 C10 176.6(3)
N2 C9 C10 C15 -139.9(3)
C1 C9 C10 C15 44.3(4)
N2 C9 C10 C11 47.3(4)
C1 C9 C10 C11 -128.5(3)
C15 C10 C11 C12 -0.7(5)
C9 C10 C11 C12 172.3(3)
C10 C11 C12 C13 0.6(5)
C11 C12 C13 C14 0.8(5)
C12 C13 C14 C15 -2.1(6)
C11 C10 C15 C14 -0.7(5)
C9 C10 C15 C14 -173.5(3)
C13 C14 C15 C10 2.1(5)
C21 C16 C17 C18 -1.1(5)
N1 C16 C17 C18 176.9(3)
C16 C17 C18 C19 1.1(5)
C17 C18 C19 C20 -0.4(4)
C17 C18 C19 N3 179.7(3)
C18 C19 C20 C21 -0.2(4)
N3 C19 C20 C21 179.7(3)
C19 C20 C21 C16 0.2(4)
C17 C16 C21 C20 0.4(5)
N1 C16 C21 C20 -177.6(3)
C27 C22 C23 C24 -2.5(5)
N2 C22 C23 C24 179.0(3)
C22 C23 C24 C25 1.6(5)
C23 C24 C25 C26 0.4(6)
C24 C25 C26 C27 -1.5(6)
C23 C22 C27 C26 1.4(5)
N2 C22 C27 C26 179.9(3)
C25 C26 C27 C22 0.6(5)
C1 C2 N1 C16 174.2(2)
C3 C2 N1 C16 -9.8(4)
C1 C2 N1 B1 -1.6(4)
C3 C2 N1 B1 174.4(3)
C17 C16 N1 C2 126.5(3)
C21 C16 N1 C2 -55.5(4)
C17 C16 N1 B1 -57.4(4)
C21 C16 N1 B1 120.6(3)
C1 C9 N2 C22 -165.2(3)
C10 C9 N2 C22 19.0(4)
C1 C9 N2 B1 13.6(4)
C10 C9 N2 B1 -162.1(3)
C27 C22 N2 C9 54.4(4)
C23 C22 N2 C9 -127.1(3)
C27 C22 N2 B1 -124.5(3)
C23 C22 N2 B1 54.0(4)
C20 C19 N3 O1 -165.6(3)
C18 C19 N3 O1 14.3(5)
C20 C19 N3 O2 14.1(4)
C18 C19 N3 O2 -166.0(3)
C9 N2 B1 F1 -139.0(3)
C22 N2 B1 F1 39.9(4)
C9 N2 B1 F2 100.8(3)
C22 N2 B1 F2 -80.3(3)
C9 N2 B1 N1 -19.5(4)
C22 N2 B1 N1 159.4(2)
C2 N1 B1 F1 133.2(3)
C16 N1 B1 F1 -42.8(3)
C2 N1 B1 F2 -107.1(3)
C16 N1 B1 F2 76.9(3)
C2 N1 B1 N2 13.5(4)
C16 N1 B1 N2 -162.6(2)
